data_7060370
loop_
_publ_author_name
'Zhang, Jing-Yuan'
'Chang, Zhi-Han'
'Wang, Xiu-Li'
'Wang, Xiang'
'Lin, Hong-Yan'

_publ_section_title
;
 Different Anderson-type polyoxometalate-based metal--organic complexes
 exhibiting --OH group-directed structures and electrochemical sensing
 performance
;
_journal_issue 6
_journal_name_full 'New Journal of Chemistry'
_journal_page_first 3328
_journal_page_last 3334
_journal_paper_doi 10.1039/D0NJ05517D
_journal_volume 45
_journal_year 2021
_chemical_formula_moiety 'C20 H36 Mo6 N12 Ni3 O34 Te'
_chemical_formula_sum 'C20 H36 Mo6 N12 Ni3 O34 Te'
_chemical_formula_weight 1867.98
_space_group_crystal_system triclinic
_space_group_IT_number 2
_space_group_name_Hall '-P 1'
_space_group_name_H-M_alt 'P -1'
_atom_sites_solution_hydrogens mixed
_atom_sites_solution_primary dual
_audit_creation_date 2020-07-22
_audit_creation_method
;
Olex2 1.3-alpha
(compiled Nov 21 2019 18:26:39 for OlexSys, GUI svn.r6003)
;
_audit_update_record
;
2020-08-07 deposited with the CCDC.	2021-01-18 downloaded from the CCDC.
;
_cell_angle_alpha 84.2250(10)
_cell_angle_beta 86.487(2)
_cell_angle_gamma 83.139(2)
_cell_formula_units_Z 1
_cell_length_a 7.5676(7)
_cell_length_b 12.1161(11)
_cell_length_c 13.6402(12)
_cell_measurement_reflns_used 4237
_cell_measurement_temperature 296.15
_cell_measurement_theta_max 28.28
_cell_measurement_theta_min 2.37
_cell_volume 1233.87(19)
_computing_cell_refinement 'SAINT+ Ver. 2016.5-0 (Bruker-AXS, 2016)'
_computing_data_collection 'APEX3 Ver. 2016.5-0 (Bruker-AXS, 2016)'
_computing_data_reduction 'SAINT+ Ver. 2016.5-0 (Bruker-AXS, 2016)'
_computing_molecular_graphics 'OLEX2 (Dolomanov et al., 2009)'
_computing_publication_material 'OLEX2 (Dolomanov et al., 2009)'
_computing_structure_refinement 'XL (Sheldrick, 2015b)'
_computing_structure_solution 'XT (Sheldrick, 2015a)'
_diffrn_ambient_temperature 296.15
_diffrn_detector 'charge-coupled device (CCD) area detector'
_diffrn_detector_area_resol_mean 7.9
_diffrn_detector_type 'Bruker APEX II'
_diffrn_measured_fraction_theta_full 0.994
_diffrn_measured_fraction_theta_max 0.987
_diffrn_measurement_device 'three-circle diffractometer'
_diffrn_measurement_device_type 'Bruker APEX II Quazar'
_diffrn_measurement_method '0.5\% \w and 0.5\% \f scans'
_diffrn_radiation_collimation 'focusing mirrors'
_diffrn_radiation_detector 'Bruker APEX II'
_diffrn_radiation_monochromator 'mirror optics'
_diffrn_radiation_probe x-ray
_diffrn_radiation_type 'Mo K\a'
_diffrn_radiation_wavelength 0.71073
_diffrn_radiation_xray_symbol K-L~3~
_diffrn_reflns_av_R_equivalents 0.0161
_diffrn_reflns_av_unetI/netI 0.0310
_diffrn_reflns_Laue_measured_fraction_full 0.994
_diffrn_reflns_Laue_measured_fraction_max 0.987
_diffrn_reflns_limit_h_max 10
_diffrn_reflns_limit_h_min -4
_diffrn_reflns_limit_k_max 16
_diffrn_reflns_limit_k_min -15
_diffrn_reflns_limit_l_max 17
_diffrn_reflns_limit_l_min -18
_diffrn_reflns_number 9012
_diffrn_reflns_point_group_measured_fraction_full 0.994
_diffrn_reflns_point_group_measured_fraction_max 0.987
_diffrn_reflns_theta_full 25.242
_diffrn_reflns_theta_max 28.310
_diffrn_reflns_theta_min 1.700
_diffrn_source 'microfocus sealed X-ray tube'
_diffrn_source_current 30.0
_diffrn_source_power 1.2
_diffrn_source_type 'Incoatec I\ms'
_diffrn_source_voltage 40.0
_diffrn_standards_number 0
_exptl_absorpt_coefficient_mu 3.279
_exptl_absorpt_correction_T_max 0.87
_exptl_absorpt_correction_T_min 0.86
_exptl_absorpt_correction_type multi-scan
_exptl_absorpt_process_details
;
SADABS-2016/2 (Krause et al., 2015) was used for absorption correction.
;
_exptl_crystal_colour green
_exptl_crystal_colour_primary green
_exptl_crystal_density_diffrn 2.514
_exptl_crystal_density_method 'not measured'
_exptl_crystal_description block
_exptl_crystal_F_000 900
_exptl_crystal_size_max 0.24
_exptl_crystal_size_mid 0.22
_exptl_crystal_size_min 0.2
_refine_diff_density_max 1.564
_refine_diff_density_min -1.051
_refine_diff_density_rms 0.148
_refine_ls_extinction_method none
_refine_ls_goodness_of_fit_ref 0.822
_refine_ls_hydrogen_treatment constr
_refine_ls_matrix_type full
_refine_ls_number_parameters 351
_refine_ls_number_reflns 6055
_refine_ls_number_restraints 1
_refine_ls_restrained_S_all 0.822
_refine_ls_R_factor_all 0.0393
_refine_ls_R_factor_gt 0.0310
_refine_ls_shift/su_max 0.001
_refine_ls_shift/su_mean 0.000
_refine_ls_structure_factor_coef Fsqd
_refine_ls_weighting_details 'w=1/[\s^2^(Fo^2^)+(0.1000P)^2^] where P=(Fo^2^+2Fc^2^)/3'
_refine_ls_weighting_scheme calc
_refine_ls_wR_factor_gt 0.0986
_refine_ls_wR_factor_ref 0.1097
_reflns_Friedel_coverage 0.000
_reflns_number_gt 5072
_reflns_number_total 6055
_reflns_threshold_expression 'I > 2\s(I)'
_cod_data_source_file d0nj05517d2.cif
_cod_data_source_block 4
_cod_depositor_comments 'Adding full bibliography for 7060367--7060370.cif.'
_cod_database_code 7060370
_shelx_shelxl_version_number 2018/3
_shelx_space_group_comment
;
The symmetry employed for this shelxl refinement is uniquely defined
by the following loop, which should always be used as a source of
symmetry information in preference to the above space-group names.
They are only intended as comments.
;
_olex2_refinement_description
;
1. Fixed Uiso
 At 1.2 times of:
  All C(H) groups, All C(H,H) groups, All N(H) groups
 At 1.5 times of:
  All O(H,H) groups
2. Restrained distances
 Ni2-H2WA \\sim Ni2-H2WB
 with sigma of 0.02
3.a Free rotating group:
 O2W(H2WA,H2WB)
3.b Rotating group:
 O3W(H3WA,H3WB), O1W(H1WA,H1WB)
3.c Secondary CH2 refined with riding coordinates:
 C6(H6A,H6B), C8(H8A,H8B)
3.d Aromatic/amide H refined with riding coordinates:
 N4(H4), N3(H3), N5(H5), N6(H6), C4(H4A), C5(H5A), C9(H9), C10(H10)
;
_olex2_submission_special_instructions 'No special instructions were received'

loop_
_space_group_symop_operation_xyz
'x, y, z'
'-x, -y, -z'

loop_
_atom_site_label
_atom_site_type_symbol
_atom_site_fract_x
_atom_site_fract_y
_atom_site_fract_z
_atom_site_U_iso_or_equiv
_atom_site_adp_type
_atom_site_occupancy
_atom_site_site_symmetry_order
_atom_site_calc_flag
_atom_site_refinement_flags_posn
_atom_site_refinement_flags_adp
_atom_site_refinement_flags_occupancy
_atom_site_disorder_assembly
_atom_site_disorder_group
Te1 Te 0.500000 0.000000 0.500000 0.01202(9) Uani 1 2 d S . P . .
Mo1 Mo 0.64901(4) 0.14528(2) 0.30539(2) 0.01536(9) Uani 1 1 d . . . . .
Mo2 Mo 0.56570(4) -0.10987(3) 0.28789(2) 0.01656(9) Uani 1 1 d . . . . .
Mo3 Mo 0.40949(4) -0.25718(2) 0.48085(2) 0.01645(9) Uani 1 1 d . . . . .
Ni1 Ni 1.01100(6) 0.27551(4) 0.18355(3) 0.01757(12) Uani 1 1 d . . . . .
Ni2 Ni 1.000000 0.000000 0.500000 0.02133(16) Uani 1 2 d DS . P . .
O10 O 0.6132(3) -0.1374(2) 0.45436(18) 0.0152(5) Uani 1 1 d . . . . .
O6 O 0.5227(3) 0.2540(2) 0.38430(18) 0.0188(5) Uani 1 1 d . . . . .
O12 O 0.3649(3) -0.1803(2) 0.35174(19) 0.0190(5) Uani 1 1 d . . . . .
O5 O 0.4412(3) 0.0398(2) 0.36504(18) 0.0159(5) Uani 1 1 d . . . . .
O4 O 0.7104(3) 0.0773(2) 0.46813(18) 0.0159(5) Uani 1 1 d . . . . .
O2 O 0.8505(3) 0.1981(2) 0.2873(2) 0.0207(5) Uani 1 1 d . . . . .
O7 O 0.7448(3) -0.0067(2) 0.28159(19) 0.0195(5) Uani 1 1 d . . . . .
O3W O 1.0813(4) 0.1507(2) 0.4573(2) 0.0271(6) Uani 1 1 d . . . . .
H3WA H 1.161267 0.169347 0.497498 0.041 Uiso 1 1 d R U . . .
H3WB H 0.991696 0.205798 0.463490 0.041 Uiso 1 1 d R U . . .
O9 O 0.2033(4) -0.3030(2) 0.5044(2) 0.0258(6) Uani 1 1 d . . . . .
O1 O 0.8038(4) 0.4046(2) 0.16646(19) 0.0249(6) Uani 1 1 d . . . . .
O2W O 0.9413(4) 0.0377(3) 0.6410(2) 0.0284(6) Uani 1 1 d G . . . .
H2WA H 1.029278 0.048883 0.673002 0.043 Uiso 1 1 d DG U . . .
H2WB H 0.864342 0.093454 0.649545 0.043 Uiso 1 1 d DG U . . .
O3 O 0.8138(4) 0.6651(2) -0.07480(19) 0.0260(6) Uani 1 1 d . . . . .
O13 O 0.7130(4) -0.2261(2) 0.2693(2) 0.0265(6) Uani 1 1 d . . . . .
O14 O 0.5445(4) 0.1812(2) 0.19728(19) 0.0232(6) Uani 1 1 d . . . . .
O1W O 1.1876(4) 0.1393(2) 0.2149(2) 0.0297(6) Uani 1 1 d . . . . .
H1WA H 1.298886 0.156183 0.210117 0.045 Uiso 1 1 d R U . . .
H1WB H 1.176217 0.112063 0.277558 0.045 Uiso 1 1 d R U . . .
O16 O 0.5511(4) -0.3695(2) 0.4495(2) 0.0276(6) Uani 1 1 d . . . . .
O17 O 0.4745(4) -0.0677(3) 0.1781(2) 0.0301(7) Uani 1 1 d . . . . .
N1 N 1.0747(4) 0.3784(3) 0.2841(2) 0.0204(6) Uani 1 1 d . . . . .
N4 N 1.2052(5) 0.3911(3) 0.3422(2) 0.0257(7) Uani 1 1 d . . . . .
H4 H 1.300977 0.345627 0.348935 0.031 Uiso 1 1 calc R U . . .
N3 N 0.6568(5) 0.5427(3) 0.2489(2) 0.0264(7) Uani 1 1 d . . . . .
H3 H 0.651024 0.576871 0.301485 0.032 Uiso 1 1 calc R U . . .
N2 N 1.0651(4) 0.7943(3) -0.0626(2) 0.0254(7) Uani 1 1 d . . . . .
N5 N 0.6998(5) 0.6889(3) 0.0794(2) 0.0284(8) Uani 1 1 d . . . . .
H5 H 0.699769 0.725049 0.130539 0.034 Uiso 1 1 calc R U . . .
N6 N 1.1837(5) 0.8576(4) -0.0376(3) 0.0391(10) Uani 1 1 d . . . . .
H6 H 1.269071 0.879598 -0.076446 0.047 Uiso 1 1 calc R U . . .
C1 C 0.7976(5) 0.4700(3) 0.2325(3) 0.0217(7) Uani 1 1 d . . . . .
C2 C 0.9517(5) 0.4659(3) 0.2941(3) 0.0224(8) Uani 1 1 d . . . . .
C3 C 0.8180(5) 0.7080(3) 0.0048(3) 0.0232(8) Uani 1 1 d . . . . .
C4 C 1.1665(6) 0.4853(4) 0.3892(3) 0.0317(9) Uani 1 1 d . . . . .
H4A H 1.237835 0.511260 0.433022 0.038 Uiso 1 1 calc R U . . .
C5 C 1.0054(6) 0.5346(4) 0.3607(3) 0.0339(10) Uani 1 1 d . . . . .
H5A H 0.943623 0.600133 0.381043 0.041 Uiso 1 1 calc R U . . .
C6 C 0.5701(6) 0.6086(4) 0.0773(3) 0.0296(9) Uani 1 1 d . . . . .
H6A H 0.623528 0.545554 0.043003 0.036 Uiso 1 1 calc R U . . .
H6B H 0.467658 0.643652 0.041931 0.036 Uiso 1 1 calc R U . . .
C7 C 0.9566(6) 0.7798(4) 0.0169(3) 0.0284(9) Uani 1 1 d . . . . .
C8 C 0.5104(5) 0.5679(4) 0.1822(3) 0.0276(8) Uani 1 1 d . . . . .
H8A H 0.423895 0.624695 0.208147 0.033 Uiso 1 1 calc R U . . .
H8B H 0.451774 0.501253 0.180319 0.033 Uiso 1 1 calc R U . . .
C9 C 1.0075(7) 0.8353(5) 0.0937(4) 0.0537(16) Uani 1 1 d . . . . .
H9 H 0.953194 0.838569 0.156575 0.064 Uiso 1 1 calc R U . . .
C10 C 1.1533(8) 0.8832(6) 0.0567(4) 0.0597(18) Uani 1 1 d . . . . .
H10 H 1.220101 0.925825 0.089974 0.072 Uiso 1 1 calc R U . . .

loop_
_atom_site_aniso_label
_atom_site_aniso_U_11
_atom_site_aniso_U_22
_atom_site_aniso_U_33
_atom_site_aniso_U_23
_atom_site_aniso_U_13
_atom_site_aniso_U_12
Te1 0.01305(16) 0.01247(16) 0.01113(15) -0.00268(11) 0.00198(11) -0.00388(11)
Mo1 0.01454(16) 0.01683(16) 0.01463(16) 0.00011(11) 0.00181(12) -0.00404(11)
Mo2 0.01847(17) 0.01772(16) 0.01437(16) -0.00582(11) 0.00129(12) -0.00311(12)
Mo3 0.01689(16) 0.01304(16) 0.01999(17) -0.00381(12) 0.00101(12) -0.00313(11)
Ni1 0.0193(2) 0.0174(2) 0.0164(2) -0.00322(17) 0.00200(18) -0.00411(17)
Ni2 0.0251(4) 0.0198(3) 0.0198(3) -0.0025(3) -0.0007(3) -0.0057(3)
O10 0.0148(12) 0.0151(12) 0.0161(12) -0.0053(9) 0.0012(9) -0.0014(9)
O6 0.0185(12) 0.0174(12) 0.0194(12) 0.0006(10) 0.0002(10) -0.0004(10)
O12 0.0160(12) 0.0214(13) 0.0209(13) -0.0051(10) -0.0035(10) -0.0037(10)
O5 0.0172(12) 0.0186(12) 0.0128(11) -0.0031(9) 0.0015(9) -0.0053(9)
O4 0.0146(12) 0.0184(12) 0.0155(12) -0.0019(9) 0.0009(9) -0.0059(9)
O2 0.0159(12) 0.0227(13) 0.0234(13) -0.0003(11) 0.0027(11) -0.0053(10)
O7 0.0166(12) 0.0215(13) 0.0206(13) -0.0055(10) 0.0027(10) -0.0015(10)
O3W 0.0229(14) 0.0193(13) 0.0396(16) -0.0001(12) -0.0079(12) -0.0034(11)
O9 0.0229(14) 0.0208(14) 0.0352(16) -0.0052(12) 0.0018(12) -0.0080(11)
O1 0.0304(15) 0.0211(13) 0.0239(14) -0.0050(11) -0.0068(12) -0.0004(11)
O2W 0.0227(14) 0.0384(17) 0.0240(14) -0.0094(12) -0.0078(11) 0.0058(12)
O3 0.0322(15) 0.0303(15) 0.0173(13) -0.0049(11) 0.0045(11) -0.0116(12)
O13 0.0280(15) 0.0216(14) 0.0295(15) -0.0088(11) 0.0089(12) -0.0014(11)
O14 0.0195(13) 0.0328(15) 0.0171(12) 0.0017(11) -0.0028(10) -0.0050(11)
O1W 0.0196(14) 0.0302(15) 0.0376(16) 0.0023(13) 0.0002(12) -0.0011(11)
O16 0.0310(16) 0.0203(14) 0.0307(15) -0.0052(11) 0.0001(13) 0.0024(11)
O17 0.0322(16) 0.0402(18) 0.0208(14) -0.0038(12) -0.0085(12) -0.0119(13)
N1 0.0254(16) 0.0184(14) 0.0183(15) -0.0023(11) -0.0026(12) -0.0045(12)
N4 0.0295(18) 0.0206(16) 0.0284(17) -0.0046(13) -0.0047(14) -0.0051(13)
N3 0.0309(18) 0.0257(17) 0.0221(16) -0.0059(13) 0.0012(14) 0.0001(14)
N2 0.0222(16) 0.0322(18) 0.0235(16) -0.0058(13) 0.0023(13) -0.0089(14)
N5 0.0340(19) 0.0328(19) 0.0205(16) -0.0076(14) 0.0086(14) -0.0124(15)
N6 0.032(2) 0.064(3) 0.0269(18) -0.0166(18) 0.0070(16) -0.0237(19)
C1 0.0254(19) 0.0194(17) 0.0189(17) 0.0009(14) 0.0011(15) -0.0006(14)
C2 0.0253(19) 0.0197(18) 0.0226(18) -0.0019(14) -0.0018(15) -0.0035(15)
C3 0.0262(19) 0.0238(18) 0.0187(17) 0.0003(14) 0.0040(15) -0.0038(15)
C4 0.037(2) 0.029(2) 0.032(2) -0.0119(17) -0.0134(19) -0.0019(17)
C5 0.045(3) 0.026(2) 0.033(2) -0.0125(17) -0.011(2) 0.0034(18)
C6 0.029(2) 0.033(2) 0.028(2) -0.0020(17) 0.0009(17) -0.0107(17)
C7 0.029(2) 0.037(2) 0.0219(19) -0.0094(17) 0.0027(16) -0.0083(17)
C8 0.0217(19) 0.031(2) 0.029(2) 0.0047(16) 0.0008(16) -0.0060(16)
C9 0.051(3) 0.089(4) 0.032(3) -0.028(3) 0.010(2) -0.039(3)
C10 0.052(3) 0.102(5) 0.037(3) -0.031(3) 0.009(2) -0.044(3)

loop_
_atom_type_symbol
_atom_type_description
_atom_type_scat_dispersion_real
_atom_type_scat_dispersion_imag
_atom_type_scat_source
C C 0.0033 0.0016 'International Tables Vol C Tables 4.2.6.8 and 6.1.1.4'
H H 0.0000 0.0000 'International Tables Vol C Tables 4.2.6.8 and 6.1.1.4'
Mo Mo -1.6832 0.6857 'International Tables Vol C Tables 4.2.6.8 and 6.1.1.4'
N N 0.0061 0.0033 'International Tables Vol C Tables 4.2.6.8 and 6.1.1.4'
Ni Ni 0.3393 1.1124 'International Tables Vol C Tables 4.2.6.8 and 6.1.1.4'
O O 0.0106 0.0060 'International Tables Vol C Tables 4.2.6.8 and 6.1.1.4'
Te Te -0.5308 1.6751 'International Tables Vol C Tables 4.2.6.8 and 6.1.1.4'

loop_
_geom_angle_atom_site_label_1
_geom_angle_atom_site_label_2
_geom_angle_atom_site_label_3
_geom_angle
_geom_angle_site_symmetry_1
_geom_angle_site_symmetry_3
_geom_angle_publ_flag
O10 Te1 O10 180.0 . 2_656 ?
O10 Te1 O4 86.69(11) 2_656 . ?
O10 Te1 O4 86.69(11) . 2_656 ?
O10 Te1 O4 93.31(11) . . ?
O10 Te1 O4 93.31(11) 2_656 2_656 ?
O5 Te1 O10 85.36(11) 2_656 2_656 ?
O5 Te1 O10 94.64(11) . 2_656 ?
O5 Te1 O10 94.64(11) 2_656 . ?
O5 Te1 O10 85.36(11) . . ?
O5 Te1 O5 180.0 . 2_656 ?
O5 Te1 O4 93.42(11) 2_656 . ?
O5 Te1 O4 86.58(11) . . ?
O5 Te1 O4 93.42(11) . 2_656 ?
O5 Te1 O4 86.58(11) 2_656 2_656 ?
O4 Te1 O4 180.0 . 2_656 ?
O6 Mo1 O5 84.40(10) . . ?
O6 Mo1 O4 75.36(10) . . ?
O6 Mo1 O7 152.87(11) . . ?
O5 Mo1 O4 71.20(9) . . ?
O2 Mo1 O6 99.84(12) . . ?
O2 Mo1 O5 160.84(11) . . ?
O2 Mo1 O4 91.65(11) . . ?
O2 Mo1 O7 94.96(12) . . ?
O7 Mo1 O5 74.60(10) . . ?
O7 Mo1 O4 81.64(10) . . ?
O14 Mo1 O6 99.60(12) . . ?
O14 Mo1 O5 92.22(11) . . ?
O14 Mo1 O4 162.92(11) . . ?
O14 Mo1 O2 105.34(13) . . ?
O14 Mo1 O7 98.22(12) . . ?
O12 Mo2 O10 72.85(10) . . ?
O12 Mo2 O5 83.66(10) . . ?
O5 Mo2 O10 69.47(9) . . ?
O7 Mo2 O10 85.52(10) . . ?
O7 Mo2 O12 152.89(11) . . ?
O7 Mo2 O5 73.36(10) . . ?
O13 Mo2 O10 89.61(12) . . ?
O13 Mo2 O12 100.12(12) . . ?
O13 Mo2 O5 156.79(12) . . ?
O13 Mo2 O7 95.79(12) . . ?
O17 Mo2 O10 162.86(12) . . ?
O17 Mo2 O12 97.63(13) . . ?
O17 Mo2 O5 95.73(13) . . ?
O17 Mo2 O7 98.78(13) . . ?
O17 Mo2 O13 106.33(15) . . ?
O10 Mo3 O4 69.70(9) . 2_656 ?
O6 Mo3 O10 80.60(10) 2_656 . ?
O6 Mo3 O4 73.22(10) 2_656 2_656 ?
O12 Mo3 O10 74.81(10) . . ?
O12 Mo3 O6 149.60(10) . 2_656 ?
O12 Mo3 O4 81.58(10) . 2_656 ?
O9 Mo3 O10 158.51(12) . . ?
O9 Mo3 O6 99.28(13) . 2_656 ?
O9 Mo3 O12 97.22(13) . . ?
O9 Mo3 O4 89.58(11) . 2_656 ?
O16 Mo3 O10 94.70(12) . . ?
O16 Mo3 O6 98.95(13) . 2_656 ?
O16 Mo3 O12 100.60(13) . . ?
O16 Mo3 O4 163.27(12) . 2_656 ?
O16 Mo3 O9 106.47(14) . . ?
O2 Ni1 O1 87.55(11) . . ?
O2 Ni1 O3 173.13(11) . 2_765 ?
O2 Ni1 N1 90.84(12) . . ?
O2 Ni1 N2 97.45(12) . 2_765 ?
O3 Ni1 O1 98.30(12) 2_765 . ?
O3 Ni1 N2 78.96(12) 2_765 2_765 ?
O1W Ni1 O2 84.05(11) . . ?
O1W Ni1 O1 171.60(11) . . ?
O1W Ni1 O3 90.07(12) . 2_765 ?
O1W Ni1 N1 100.70(13) . . ?
O1W Ni1 N2 90.18(13) . 2_765 ?
N1 Ni1 O1 79.52(12) . . ?
N1 Ni1 O3 93.76(11) . 2_765 ?
N1 Ni1 N2 166.98(14) . 2_765 ?
N2 Ni1 O1 90.78(12) 2_765 . ?
O4 Ni2 O4 180.00(5) 2_756 . ?
O3W Ni2 O4 91.62(10) 2_756 . ?
O3W Ni2 O4 91.62(10) . 2_756 ?
O3W Ni2 O4 88.38(10) 2_756 2_756 ?
O3W Ni2 O4 88.38(10) . . ?
O3W Ni2 O3W 180.0 . 2_756 ?
O3W Ni2 O2W 92.90(12) . . ?
O3W Ni2 O2W 92.90(12) 2_756 2_756 ?
O3W Ni2 O2W 87.10(12) . 2_756 ?
O3W Ni2 O2W 87.10(12) 2_756 . ?
O2W Ni2 O4 93.78(10) 2_756 . ?
O2W Ni2 O4 86.22(10) 2_756 2_756 ?
O2W Ni2 O4 86.22(10) . . ?
O2W Ni2 O4 93.78(10) . 2_756 ?
O2W Ni2 O2W 180.0 2_756 . ?
Te1 O10 Mo2 101.85(11) . . ?
Te1 O10 Mo3 105.39(11) . . ?
Mo3 O10 Mo2 92.23(9) . . ?
Mo1 O6 Mo3 118.73(13) . 2_656 ?
Mo3 O12 Mo2 114.63(13) . . ?
Te1 O5 Mo1 103.70(11) . . ?
Te1 O5 Mo2 103.30(11) . . ?
Mo1 O5 Mo2 93.57(9) . . ?
Te1 O4 Mo1 98.22(10) . . ?
Te1 O4 Mo3 98.22(10) . 2_656 ?
Te1 O4 Ni2 124.34(12) . . ?
Mo1 O4 Mo3 88.63(9) . 2_656 ?
Ni2 O4 Mo1 117.91(10) . . ?
Ni2 O4 Mo3 121.80(10) . 2_656 ?
Mo1 O2 Ni1 143.10(16) . . ?
Mo2 O7 Mo1 113.95(13) . . ?
Ni2 O3W H3WA 112.7 . . ?
Ni2 O3W H3WB 111.3 . . ?
H3WA O3W H3WB 101.6 . . ?
C1 O1 Ni1 112.1(2) . . ?
Ni2 O2W H2WA 115.7 . . ?
Ni2 O2W H2WB 117.2 . . ?
H2WA O2W H2WB 104.5 . . ?
C3 O3 Ni1 113.3(2) . 2_765 ?
Ni1 O1W H1WA 111.7 . . ?
Ni1 O1W H1WB 111.9 . . ?
H1WA O1W H1WB 102.2 . . ?
N4 N1 Ni1 141.0(3) . . ?
N4 N1 C2 106.0(3) . . ?
C2 N1 Ni1 113.0(3) . . ?
N1 N4 H4 124.5 . . ?
N1 N4 C4 111.0(3) . . ?
C4 N4 H4 124.5 . . ?
C1 N3 H3 118.4 . . ?
C1 N3 C8 123.3(3) . . ?
C8 N3 H3 118.4 . . ?
N6 N2 Ni1 140.8(3) . 2_765 ?
N6 N2 C7 105.6(3) . . ?
C7 N2 Ni1 113.4(3) . 2_765 ?
C3 N5 H5 118.8 . . ?
C3 N5 C6 122.4(3) . . ?
C6 N5 H5 118.8 . . ?
N2 N6 H6 124.3 . . ?
N2 N6 C10 111.5(4) . . ?
C10 N6 H6 124.3 . . ?
O1 C1 N3 122.2(4) . . ?
O1 C1 C2 119.1(3) . . ?
N3 C1 C2 118.7(3) . . ?
N1 C2 C1 114.6(3) . . ?
N1 C2 C5 110.2(4) . . ?
C5 C2 C1 135.1(4) . . ?
O3 C3 N5 121.4(4) . . ?
O3 C3 C7 119.5(3) . . ?
N5 C3 C7 119.1(3) . . ?
N4 C4 H4A 126.2 . . ?
C5 C4 N4 107.6(4) . . ?
C5 C4 H4A 126.2 . . ?
C2 C5 H5A 127.4 . . ?
C4 C5 C2 105.3(4) . . ?
C4 C5 H5A 127.4 . . ?
N5 C6 H6A 109.6 . . ?
N5 C6 H6B 109.6 . . ?
N5 C6 C8 110.1(3) . . ?
H6A C6 H6B 108.1 . . ?
C8 C6 H6A 109.6 . . ?
C8 C6 H6B 109.6 . . ?
N2 C7 C3 113.9(3) . . ?
N2 C7 C9 110.7(4) . . ?
C9 C7 C3 135.4(4) . . ?
N3 C8 C6 113.4(3) . . ?
N3 C8 H8A 108.9 . . ?
N3 C8 H8B 108.9 . . ?
C6 C8 H8A 108.9 . . ?
C6 C8 H8B 108.9 . . ?
H8A C8 H8B 107.7 . . ?
C7 C9 H9 127.5 . . ?
C10 C9 C7 104.9(4) . . ?
C10 C9 H9 127.5 . . ?
N6 C10 C9 107.3(4) . . ?
N6 C10 H10 126.4 . . ?
C9 C10 H10 126.4 . . ?

loop_
_geom_bond_atom_site_label_1
_geom_bond_atom_site_label_2
_geom_bond_distance
_geom_bond_site_symmetry_2
_geom_bond_publ_flag
Te1 O10 1.922(2) 2_656 ?
Te1 O10 1.922(2) . ?
Te1 O5 1.921(2) 2_656 ?
Te1 O5 1.921(2) . ?
Te1 O4 1.947(2) . ?
Te1 O4 1.947(2) 2_656 ?
Mo1 O6 1.915(2) . ?
Mo1 O5 2.210(2) . ?
Mo1 O4 2.343(3) . ?
Mo1 O2 1.718(3) . ?
Mo1 O7 1.948(3) . ?
Mo1 O14 1.709(3) . ?
Mo2 O10 2.305(2) . ?
Mo2 O12 1.948(3) . ?
Mo2 O5 2.267(2) . ?
Mo2 O7 1.943(3) . ?
Mo2 O13 1.718(3) . ?
Mo2 O17 1.694(3) . ?
Mo3 O10 2.230(2) . ?
Mo3 O6 1.945(3) 2_656 ?
Mo3 O12 1.937(3) . ?
Mo3 O4 2.411(3) 2_656 ?
Mo3 O9 1.719(3) . ?
Mo3 O16 1.702(3) . ?
Ni1 O2 2.038(3) . ?
Ni1 O1 2.085(3) . ?
Ni1 O3 2.061(3) 2_765 ?
Ni1 O1W 2.023(3) . ?
Ni1 N1 2.058(3) . ?
Ni1 N2 2.070(3) 2_765 ?
Ni2 O4 2.327(3) . ?
Ni2 O4 2.327(3) 2_756 ?
Ni2 O3W 2.015(3) . ?
Ni2 O3W 2.015(3) 2_756 ?
Ni2 O2W 2.032(3) 2_756 ?
Ni2 O2W 2.032(3) . ?
O3W H3WA 0.9034 . ?
O3W H3WB 0.8995 . ?
O1 C1 1.253(4) . ?
O2W H2WA 0.8495 . ?
O2W H2WB 0.8499 . ?
O3 C3 1.253(5) . ?
O1W H1WA 0.8867 . ?
O1W H1WB 0.8880 . ?
N1 N4 1.336(4) . ?
N1 C2 1.336(5) . ?
N4 H4 0.8600 . ?
N4 C4 1.358(5) . ?
N3 H3 0.8600 . ?
N3 C1 1.322(5) . ?
N3 C8 1.461(5) . ?
N2 N6 1.329(5) . ?
N2 C7 1.329(5) . ?
N5 H5 0.8600 . ?
N5 C3 1.334(5) . ?
N5 C6 1.466(5) . ?
N6 H6 0.8600 . ?
N6 C10 1.353(6) . ?
C1 C2 1.472(5) . ?
C2 C5 1.401(5) . ?
C3 C7 1.467(6) . ?
C4 H4A 0.9300 . ?
C4 C5 1.353(6) . ?
C5 H5A 0.9300 . ?
C6 H6A 0.9700 . ?
C6 H6B 0.9700 . ?
C6 C8 1.525(5) . ?
C7 C9 1.397(6) . ?
C8 H8A 0.9700 . ?
C8 H8B 0.9700 . ?
C9 H9 0.9300 . ?
C9 C10 1.355(7) . ?
C10 H10 0.9300 . ?

loop_
_geom_torsion_atom_site_label_1
_geom_torsion_atom_site_label_2
_geom_torsion_atom_site_label_3
_geom_torsion_atom_site_label_4
_geom_torsion
_geom_torsion_site_symmetry_1
_geom_torsion_site_symmetry_2
_geom_torsion_site_symmetry_3
_geom_torsion_site_symmetry_4
_geom_torsion_publ_flag
Ni1 O1 C1 N3 -165.1(3) . . . . ?
Ni1 O1 C1 C2 14.8(4) . . . . ?
Ni1 O3 C3 N5 172.3(3) 2_765 . . . ?
Ni1 O3 C3 C7 -8.4(5) 2_765 . . . ?
Ni1 N1 N4 C4 176.4(3) . . . . ?
Ni1 N1 C2 C1 0.4(4) . . . . ?
Ni1 N1 C2 C5 -178.0(3) . . . . ?
Ni1 N2 N6 C10 174.5(4) 2_765 . . . ?
Ni1 N2 C7 C3 5.9(5) 2_765 . . . ?
Ni1 N2 C7 C9 -175.8(4) 2_765 . . . ?
O6 Mo1 O2 Ni1 -109.1(3) . . . . ?
O5 Mo1 O2 Ni1 149.5(2) . . . . ?
O4 Mo1 O2 Ni1 175.5(2) . . . . ?
O7 Mo1 O2 Ni1 93.7(3) . . . . ?
O1 C1 C2 N1 -10.7(5) . . . . ?
O1 C1 C2 C5 167.2(4) . . . . ?
O3 C3 C7 N2 1.7(6) . . . . ?
O3 C3 C7 C9 -176.0(6) . . . . ?
O14 Mo1 O2 Ni1 -6.2(3) . . . . ?
N1 N4 C4 C5 0.3(5) . . . . ?
N1 C2 C5 C4 0.7(5) . . . . ?
N4 N1 C2 C1 177.8(3) . . . . ?
N4 N1 C2 C5 -0.5(4) . . . . ?
N4 C4 C5 C2 -0.6(5) . . . . ?
N3 C1 C2 N1 169.2(3) . . . . ?
N3 C1 C2 C5 -12.9(7) . . . . ?
N2 N6 C10 C9 -0.7(8) . . . . ?
N2 C7 C9 C10 -0.5(7) . . . . ?
N5 C3 C7 N2 -179.0(4) . . . . ?
N5 C3 C7 C9 3.3(8) . . . . ?
N5 C6 C8 N3 -43.1(5) . . . . ?
N6 N2 C7 C3 -178.1(4) . . . . ?
N6 N2 C7 C9 0.1(6) . . . . ?
C1 N3 C8 C6 -57.1(5) . . . . ?
C1 C2 C5 C4 -177.2(4) . . . . ?
C2 N1 N4 C4 0.2(4) . . . . ?
C3 N5 C6 C8 156.0(4) . . . . ?
C3 C7 C9 C10 177.2(6) . . . . ?
C6 N5 C3 O3 6.3(6) . . . . ?
C6 N5 C3 C7 -173.0(4) . . . . ?
C7 N2 N6 C10 0.3(6) . . . . ?
C7 C9 C10 N6 0.7(7) . . . . ?
C8 N3 C1 O1 -11.2(6) . . . . ?
C8 N3 C1 C2 168.9(3) . . . . ?
